data_7064396
loop_
_publ_author_name
'Hariharan, Selvaraj'
'Muthusamy, Sengodagounder'

_publ_section_title
;
 A visible light-promoted C--H insertion reaction of diazoamides with
 1,3-diketones
;
_journal_issue 20
_journal_name_full 'New Journal of Chemistry'
_journal_page_first 8784
_journal_page_last 8789
_journal_paper_doi 10.1039/D5NJ04942C
_journal_volume 50
_journal_year 2026
_chemical_formula_moiety 'C32 H27 N3 O'
_chemical_formula_sum 'C32 H27 N3 O'
_chemical_formula_weight 469.56
_space_group_crystal_system triclinic
_space_group_IT_number 2
_space_group_name_Hall '-P 1'
_space_group_name_H-M_alt 'P -1'
_atom_sites_solution_hydrogens geom
_audit_creation_method SHELXL-2019/1
_audit_update_record
;
2025-09-02 deposited with the CCDC.	2026-04-29 downloaded from the CCDC.
;
_cell_angle_alpha 110.5340(10)
_cell_angle_beta 104.0210(10)
_cell_angle_gamma 95.8980(10)
_cell_formula_units_Z 2
_cell_length_a 8.9884(4)
_cell_length_b 11.0210(4)
_cell_length_c 14.0270(5)
_cell_measurement_reflns_used 9893
_cell_measurement_temperature 300(2)
_cell_measurement_theta_max 26.41
_cell_measurement_theta_min 2.45
_cell_volume 1235.23(8)
_computing_cell_refinement 'Bruker APEX4/SAINT'
_computing_data_collection 'Bruker APEX4'
_computing_data_reduction 'Bruker APEX4/SAINT'
_computing_molecular_graphics 'Bruker SHELXTL'
_computing_publication_material 'Bruker SHELXTL'
_computing_structure_refinement 'SHELXL-2019/1 (Sheldrick, 2019)'
_computing_structure_solution 'SHELXL-2019/1 (Sheldrick, 2019)'
_diffrn_ambient_temperature 300(2)
_diffrn_measured_fraction_theta_full 0.996
_diffrn_measured_fraction_theta_max 0.995
_diffrn_measurement_device_type 'Bruker D8 QUEST diffractometer with PHOTON II detector'
_diffrn_measurement_method '\f and \w scans'
_diffrn_radiation_type MoK\a
_diffrn_radiation_wavelength 0.71073
_diffrn_reflns_av_R_equivalents 0.0413
_diffrn_reflns_av_unetI/netI 0.0290
_diffrn_reflns_Laue_measured_fraction_full 0.996
_diffrn_reflns_Laue_measured_fraction_max 0.995
_diffrn_reflns_limit_h_max 11
_diffrn_reflns_limit_h_min -11
_diffrn_reflns_limit_k_max 14
_diffrn_reflns_limit_k_min -14
_diffrn_reflns_limit_l_max 18
_diffrn_reflns_limit_l_min -18
_diffrn_reflns_number 42504
_diffrn_reflns_point_group_measured_fraction_full 0.996
_diffrn_reflns_point_group_measured_fraction_max 0.995
_diffrn_reflns_theta_full 25.242
_diffrn_reflns_theta_max 28.333
_diffrn_reflns_theta_min 2.017
_diffrn_source 'i-mu-s microfocus source'
_exptl_absorpt_coefficient_mu 0.077
_exptl_absorpt_correction_T_max 0.7457
_exptl_absorpt_correction_T_min 0.7012
_exptl_absorpt_correction_type multi-scan
_exptl_absorpt_process_details 'SADABS (BRUKER)'
_exptl_crystal_colour yellow
_exptl_crystal_density_diffrn 1.262
_exptl_crystal_description block
_exptl_crystal_F_000 496
_exptl_crystal_size_max 0.238
_exptl_crystal_size_mid 0.209
_exptl_crystal_size_min 0.199
_refine_diff_density_max 0.179
_refine_diff_density_min -0.202
_refine_diff_density_rms 0.032
_refine_ls_extinction_method none
_refine_ls_goodness_of_fit_ref 0.894
_refine_ls_hydrogen_treatment constr
_refine_ls_matrix_type full
_refine_ls_number_parameters 327
_refine_ls_number_reflns 6126
_refine_ls_number_restraints 0
_refine_ls_restrained_S_all 0.894
_refine_ls_R_factor_all 0.0676
_refine_ls_R_factor_gt 0.0475
_refine_ls_shift/su_max 0.001
_refine_ls_shift/su_mean 0.000
_refine_ls_structure_factor_coef Fsqd
_refine_ls_weighting_details 'w=1/[\s^2^(Fo^2^)+(0.0773P)^2^+0.4321P] where P=(Fo^2^+2Fc^2^)/3'
_refine_ls_weighting_scheme calc
_refine_ls_wR_factor_gt 0.1258
_refine_ls_wR_factor_ref 0.1466
_reflns_Friedel_coverage 0.000
_reflns_number_gt 4548
_reflns_number_total 6126
_reflns_threshold_expression 'I > 2\s(I)'
_cod_data_source_file d5nj04942c3.cif
_cod_data_source_block SHA_381_080125_0m_a
_cod_depositor_comments 'Adding full bibliography for 7064396--7064397.cif.'
_cod_database_code 7064396
_shelx_shelxl_version_number 2019/1
_shelx_space_group_comment
;
The symmetry employed for this shelxl refinement is uniquely defined
by the following loop, which should always be used as a source of
symmetry information in preference to the above space-group names.
They are only intended as comments.
;
_shelx_estimated_absorpt_t_min 0.982
_shelx_estimated_absorpt_t_max 0.985

loop_
_space_group_symop_operation_xyz
'x, y, z'
'-x, -y, -z'

loop_
_atom_site_label
_atom_site_type_symbol
_atom_site_fract_x
_atom_site_fract_y
_atom_site_fract_z
_atom_site_U_iso_or_equiv
_atom_site_adp_type
_atom_site_occupancy
_atom_site_site_symmetry_order
_atom_site_calc_flag
_atom_site_refinement_flags_posn
_atom_site_refinement_flags_adp
_atom_site_refinement_flags_occupancy
_atom_site_disorder_assembly
_atom_site_disorder_group
O2 O 0.87527(12) 0.30287(13) 0.68002(9) 0.0608(3) Uani 1 1 d . . . . .
N1 N 0.64038(15) 0.20253(12) 0.54890(9) 0.0424(3) Uani 1 1 d . . . . .
N3 N 0.66194(15) 0.41225(12) 1.00062(9) 0.0466(3) Uani 1 1 d . . . . .
N4 N 0.73574(16) 0.52210(12) 0.99647(10) 0.0482(3) Uani 1 1 d . . . . .
C1 C 0.6699(2) 0.39900(17) 0.45710(15) 0.0557(4) Uani 1 1 d . . . . .
H1 H 0.591179 0.396661 0.489284 0.067 Uiso 1 1 calc R U . . .
C2 C 0.74936(17) 0.29637(14) 0.43680(11) 0.0411(3) Uani 1 1 d . . . . .
C3 C 0.8663(2) 0.30375(17) 0.38926(13) 0.0528(4) Uani 1 1 d . . . . .
H3 H 0.921806 0.236044 0.375339 0.063 Uiso 1 1 calc R U . . .
C4 C 0.9023(2) 0.40984(19) 0.36210(14) 0.0609(4) Uani 1 1 d . . . . .
H4 H 0.980810 0.412785 0.329834 0.073 Uiso 1 1 calc R U . . .
C5 C 0.8223(2) 0.51040(17) 0.38269(13) 0.0575(4) Uani 1 1 d . . . . .
H5 H 0.846553 0.581950 0.364634 0.069 Uiso 1 1 calc R U . . .
C6 C 0.7065(2) 0.50557(18) 0.42996(16) 0.0618(5) Uani 1 1 d . . . . .
H6 H 0.651994 0.573965 0.443941 0.074 Uiso 1 1 calc R U . . .
C7 C 0.7131(2) 0.17790(15) 0.46395(12) 0.0485(4) Uani 1 1 d . . . . .
H7A H 0.643990 0.106218 0.400455 0.058 Uiso 1 1 calc R U . . .
H7B H 0.809776 0.148958 0.484741 0.058 Uiso 1 1 calc R U . . .
C8 C 0.48302(16) 0.17291(13) 0.53805(11) 0.0391(3) Uani 1 1 d . . . . .
C9 C 0.46500(16) 0.21969(12) 0.64088(11) 0.0370(3) Uani 1 1 d . . . . .
C10 C 0.71870(16) 0.26683(14) 0.65589(11) 0.0408(3) Uani 1 1 d . . . . .
C11 C 0.3561(2) 0.10983(15) 0.44647(12) 0.0513(4) Uani 1 1 d . . . . .
H11 H 0.369836 0.079205 0.379059 0.062 Uiso 1 1 calc R U . . .
C12 C 0.2094(2) 0.09450(17) 0.45944(15) 0.0596(4) Uani 1 1 d . . . . .
H12 H 0.122489 0.052790 0.399558 0.072 Uiso 1 1 calc R U . . .
C13 C 0.18826(19) 0.13994(17) 0.56004(15) 0.0568(4) Uani 1 1 d . . . . .
H13 H 0.087604 0.128373 0.566269 0.068 Uiso 1 1 calc R U . . .
C14 C 0.31445(17) 0.20197(14) 0.65083(13) 0.0461(3) Uani 1 1 d . . . . .
H14 H 0.299251 0.231595 0.717844 0.055 Uiso 1 1 calc R U . . .
C15 C 0.65199(16) 0.35545(13) 0.83184(11) 0.0392(3) Uani 1 1 d . . . . .
C16 C 0.61052(17) 0.30993(14) 0.90413(11) 0.0415(3) Uani 1 1 d . . . . .
C17 C 0.72910(17) 0.48931(14) 0.89399(11) 0.0423(3) Uani 1 1 d . . . . .
C18 C 0.9676(2) 0.2989(3) 0.77486(15) 0.0769(6) Uani 1 1 d . . . . .
H18A H 1.071912 0.293543 0.770779 0.115 Uiso 1 1 calc R U . . .
H18B H 0.922838 0.222728 0.784527 0.115 Uiso 1 1 calc R U . . .
H18C H 0.970992 0.377719 0.834097 0.115 Uiso 1 1 calc R U . . .
C19 C 0.52430(18) 0.17956(14) 0.88858(11) 0.0435(3) Uani 1 1 d . . . . .
C20 C 0.5798(2) 0.06577(16) 0.84809(13) 0.0575(4) Uani 1 1 d . . . . .
H20 H 0.673450 0.070743 0.831078 0.069 Uiso 1 1 calc R U . . .
C21 C 0.4957(3) -0.05605(17) 0.83281(16) 0.0725(6) Uani 1 1 d . . . . .
H21 H 0.532782 -0.132575 0.804862 0.087 Uiso 1 1 calc R U . . .
C22 C 0.3594(3) -0.06403(19) 0.85852(16) 0.0741(6) Uani 1 1 d . . . . .
H22 H 0.304167 -0.145830 0.848596 0.089 Uiso 1 1 calc R U . . .
C23 C 0.3032(3) 0.04786(19) 0.89889(17) 0.0721(5) Uani 1 1 d . . . . .
H23 H 0.210144 0.041954 0.916441 0.087 Uiso 1 1 calc R U . . .
C24 C 0.3846(2) 0.16942(17) 0.91360(15) 0.0578(4) Uani 1 1 d . . . . .
H24 H 0.345446 0.245081 0.940465 0.069 Uiso 1 1 calc R U . . .
C25 C 0.6557(2) 0.41504(18) 1.10372(13) 0.0606(5) Uani 1 1 d . . . . .
H25A H 0.582920 0.338353 1.093804 0.091 Uiso 1 1 calc R U . . .
H25B H 0.622255 0.493566 1.140550 0.091 Uiso 1 1 calc R U . . .
H25C H 0.757906 0.415036 1.145059 0.091 Uiso 1 1 calc R U . . .
C26 C 0.79099(18) 0.59367(14) 0.86218(12) 0.0459(3) Uani 1 1 d . . . . .
C27 C 0.7158(2) 0.60347(17) 0.76773(14) 0.0561(4) Uani 1 1 d . . . . .
H27 H 0.627550 0.539903 0.720501 0.067 Uiso 1 1 calc R U . . .
C28 C 0.7704(3) 0.70674(19) 0.74252(17) 0.0682(5) Uani 1 1 d . . . . .
H28 H 0.719026 0.711470 0.678247 0.082 Uiso 1 1 calc R U . . .
C29 C 0.8985(3) 0.80151(19) 0.81093(18) 0.0729(6) Uani 1 1 d . . . . .
H29 H 0.933286 0.871722 0.794201 0.088 Uiso 1 1 calc R U . . .
C30 C 0.9762(3) 0.7929(2) 0.90502(18) 0.0815(7) Uani 1 1 d . . . . .
H30 H 1.064287 0.857097 0.951710 0.098 Uiso 1 1 calc R U . . .
C31 C 0.9240(2) 0.68898(19) 0.93044(15) 0.0684(5) Uani 1 1 d . . . . .
H31 H 0.978153 0.682940 0.993573 0.082 Uiso 1 1 calc R U . . .
C32 C 0.61772(16) 0.28176(13) 0.71648(10) 0.0376(3) Uani 1 1 d . . . . .

loop_
_atom_site_aniso_label
_atom_site_aniso_U_11
_atom_site_aniso_U_22
_atom_site_aniso_U_33
_atom_site_aniso_U_23
_atom_site_aniso_U_13
_atom_site_aniso_U_12
O2 0.0376(6) 0.0896(9) 0.0566(7) 0.0330(6) 0.0144(5) 0.0018(5)
N1 0.0489(7) 0.0447(6) 0.0355(6) 0.0169(5) 0.0145(5) 0.0086(5)
N3 0.0565(7) 0.0415(6) 0.0360(6) 0.0116(5) 0.0144(5) -0.0028(5)
N4 0.0556(7) 0.0405(6) 0.0402(6) 0.0108(5) 0.0134(6) -0.0049(5)
C1 0.0567(9) 0.0600(10) 0.0695(11) 0.0347(8) 0.0331(8) 0.0243(8)
C2 0.0459(8) 0.0449(7) 0.0335(6) 0.0155(6) 0.0122(6) 0.0120(6)
C3 0.0597(10) 0.0567(9) 0.0511(9) 0.0219(7) 0.0271(8) 0.0219(8)
C4 0.0656(11) 0.0685(11) 0.0581(10) 0.0278(9) 0.0315(9) 0.0118(9)
C5 0.0717(11) 0.0539(9) 0.0533(9) 0.0281(8) 0.0204(8) 0.0091(8)
C6 0.0700(11) 0.0557(10) 0.0770(12) 0.0366(9) 0.0299(10) 0.0278(9)
C7 0.0649(10) 0.0475(8) 0.0426(8) 0.0197(6) 0.0255(7) 0.0201(7)
C8 0.0444(7) 0.0323(6) 0.0398(7) 0.0160(5) 0.0084(6) 0.0069(5)
C9 0.0396(7) 0.0299(6) 0.0403(7) 0.0151(5) 0.0091(5) 0.0049(5)
C10 0.0398(7) 0.0433(7) 0.0394(7) 0.0183(6) 0.0109(6) 0.0035(6)
C11 0.0615(10) 0.0422(8) 0.0412(8) 0.0160(6) 0.0017(7) 0.0062(7)
C12 0.0522(10) 0.0502(9) 0.0594(10) 0.0215(8) -0.0086(8) -0.0015(7)
C13 0.0372(8) 0.0525(9) 0.0752(12) 0.0278(8) 0.0051(7) 0.0032(7)
C14 0.0406(7) 0.0424(7) 0.0564(9) 0.0207(7) 0.0144(7) 0.0076(6)
C15 0.0387(7) 0.0382(7) 0.0365(7) 0.0118(5) 0.0110(5) 0.0009(5)
C16 0.0430(7) 0.0396(7) 0.0372(7) 0.0112(6) 0.0127(6) 0.0009(6)
C17 0.0419(7) 0.0404(7) 0.0389(7) 0.0119(6) 0.0116(6) -0.0013(6)
C18 0.0428(9) 0.1237(18) 0.0563(11) 0.0296(11) 0.0096(8) 0.0153(10)
C19 0.0531(8) 0.0388(7) 0.0354(7) 0.0134(6) 0.0128(6) -0.0002(6)
C20 0.0724(11) 0.0480(9) 0.0504(9) 0.0143(7) 0.0240(8) 0.0090(8)
C21 0.1081(17) 0.0395(9) 0.0623(11) 0.0127(8) 0.0246(11) 0.0113(9)
C22 0.0977(16) 0.0473(10) 0.0668(12) 0.0233(9) 0.0169(11) -0.0147(10)
C23 0.0733(12) 0.0599(11) 0.0822(13) 0.0297(10) 0.0281(10) -0.0097(9)
C24 0.0613(10) 0.0472(9) 0.0665(10) 0.0214(8) 0.0272(8) 0.0012(7)
C25 0.0809(12) 0.0570(10) 0.0391(8) 0.0156(7) 0.0205(8) -0.0009(9)
C26 0.0498(8) 0.0404(7) 0.0459(8) 0.0137(6) 0.0195(6) 0.0004(6)
C27 0.0599(10) 0.0484(9) 0.0573(10) 0.0226(7) 0.0127(8) 0.0042(7)
C28 0.0868(14) 0.0593(11) 0.0721(12) 0.0377(9) 0.0285(10) 0.0169(10)
C29 0.0932(15) 0.0515(10) 0.0862(14) 0.0321(10) 0.0454(12) 0.0021(10)
C30 0.0860(14) 0.0659(12) 0.0773(13) 0.0221(10) 0.0249(11) -0.0293(11)
C31 0.0691(12) 0.0674(11) 0.0553(10) 0.0226(9) 0.0115(9) -0.0205(9)
C32 0.0387(7) 0.0358(6) 0.0363(7) 0.0140(5) 0.0104(5) 0.0022(5)

loop_
_atom_type_symbol
_atom_type_description
_atom_type_scat_dispersion_real
_atom_type_scat_dispersion_imag
_atom_type_scat_source
C C 0.0033 0.0016 'International Tables Vol C Tables 4.2.6.8 and 6.1.1.4'
H H 0.0000 0.0000 'International Tables Vol C Tables 4.2.6.8 and 6.1.1.4'
N N 0.0061 0.0033 'International Tables Vol C Tables 4.2.6.8 and 6.1.1.4'
O O 0.0106 0.0060 'International Tables Vol C Tables 4.2.6.8 and 6.1.1.4'

loop_
_geom_angle_atom_site_label_1
_geom_angle_atom_site_label_2
_geom_angle_atom_site_label_3
_geom_angle
_geom_angle_site_symmetry_1
_geom_angle_site_symmetry_3
_geom_angle_publ_flag
C10 O2 C18 117.42(13) . . ?
C10 N1 C8 107.82(11) . . ?
C10 N1 C7 124.96(13) . . ?
C8 N1 C7 127.15(12) . . ?
N4 N3 C16 112.43(11) . . ?
N4 N3 C25 118.30(12) . . ?
C16 N3 C25 129.15(13) . . ?
C17 N4 N3 105.19(11) . . ?
C2 C1 C6 120.69(15) . . ?
C2 C1 H1 119.7 . . ?
C6 C1 H1 119.7 . . ?
C1 C2 C3 117.94(14) . . ?
C1 C2 C7 122.69(13) . . ?
C3 C2 C7 119.37(13) . . ?
C4 C3 C2 121.25(15) . . ?
C4 C3 H3 119.4 . . ?
C2 C3 H3 119.4 . . ?
C5 C4 C3 119.99(16) . . ?
C5 C4 H4 120.0 . . ?
C3 C4 H4 120.0 . . ?
C4 C5 C6 119.85(16) . . ?
C4 C5 H5 120.1 . . ?
C6 C5 H5 120.1 . . ?
C5 C6 C1 120.27(16) . . ?
C5 C6 H6 119.9 . . ?
C1 C6 H6 119.9 . . ?
N1 C7 C2 114.18(12) . . ?
N1 C7 H7A 108.7 . . ?
C2 C7 H7A 108.7 . . ?
N1 C7 H7B 108.7 . . ?
C2 C7 H7B 108.7 . . ?
H7A C7 H7B 107.6 . . ?
N1 C8 C11 129.98(14) . . ?
N1 C8 C9 107.77(12) . . ?
C11 C8 C9 122.25(14) . . ?
C14 C9 C8 118.62(13) . . ?
C14 C9 C32 133.45(13) . . ?
C8 C9 C32 107.91(12) . . ?
O2 C10 C32 133.23(13) . . ?
O2 C10 N1 115.14(12) . . ?
C32 C10 N1 111.62(12) . . ?
C12 C11 C8 117.46(15) . . ?
C12 C11 H11 121.3 . . ?
C8 C11 H11 121.3 . . ?
C11 C12 C13 121.48(15) . . ?
C11 C12 H12 119.3 . . ?
C13 C12 H12 119.3 . . ?
C14 C13 C12 120.97(16) . . ?
C14 C13 H13 119.5 . . ?
C12 C13 H13 119.5 . . ?
C13 C14 C9 119.22(15) . . ?
C13 C14 H14 120.4 . . ?
C9 C14 H14 120.4 . . ?
C16 C15 C17 104.29(12) . . ?
C16 C15 C32 127.24(12) . . ?
C17 C15 C32 128.44(12) . . ?
N3 C16 C15 106.94(12) . . ?
N3 C16 C19 122.27(12) . . ?
C15 C16 C19 130.78(12) . . ?
N4 C17 C15 111.15(12) . . ?
N4 C17 C26 118.11(12) . . ?
C15 C17 C26 130.63(13) . . ?
O2 C18 H18A 109.5 . . ?
O2 C18 H18B 109.5 . . ?
H18A C18 H18B 109.5 . . ?
O2 C18 H18C 109.5 . . ?
H18A C18 H18C 109.5 . . ?
H18B C18 H18C 109.5 . . ?
C20 C19 C24 118.85(14) . . ?
C20 C19 C16 120.95(14) . . ?
C24 C19 C16 120.19(14) . . ?
C19 C20 C21 119.97(18) . . ?
C19 C20 H20 120.0 . . ?
C21 C20 H20 120.0 . . ?
C22 C21 C20 120.38(18) . . ?
C22 C21 H21 119.8 . . ?
C20 C21 H21 119.8 . . ?
C21 C22 C23 120.25(17) . . ?
C21 C22 H22 119.9 . . ?
C23 C22 H22 119.9 . . ?
C22 C23 C24 120.10(19) . . ?
C22 C23 H23 120.0 . . ?
C24 C23 H23 120.0 . . ?
C23 C24 C19 120.45(17) . . ?
C23 C24 H24 119.8 . . ?
C19 C24 H24 119.8 . . ?
N3 C25 H25A 109.5 . . ?
N3 C25 H25B 109.5 . . ?
H25A C25 H25B 109.5 . . ?
N3 C25 H25C 109.5 . . ?
H25A C25 H25C 109.5 . . ?
H25B C25 H25C 109.5 . . ?
C27 C26 C31 118.34(15) . . ?
C27 C26 C17 121.68(14) . . ?
C31 C26 C17 119.90(15) . . ?
C26 C27 C28 120.75(17) . . ?
C26 C27 H27 119.6 . . ?
C28 C27 H27 119.6 . . ?
C29 C28 C27 120.59(19) . . ?
C29 C28 H28 119.7 . . ?
C27 C28 H28 119.7 . . ?
C28 C29 C30 119.62(17) . . ?
C28 C29 H29 120.2 . . ?
C30 C29 H29 120.2 . . ?
C29 C30 C31 120.29(18) . . ?
C29 C30 H30 119.9 . . ?
C31 C30 H30 119.9 . . ?
C30 C31 C26 120.38(19) . . ?
C30 C31 H31 119.8 . . ?
C26 C31 H31 119.8 . . ?
C10 C32 C9 104.86(12) . . ?
C10 C32 C15 128.61(13) . . ?
C9 C32 C15 126.28(12) . . ?

loop_
_geom_bond_atom_site_label_1
_geom_bond_atom_site_label_2
_geom_bond_distance
_geom_bond_site_symmetry_2
_geom_bond_publ_flag
O2 C10 1.3464(17) . ?
O2 C18 1.405(2) . ?
N1 C10 1.3745(18) . ?
N1 C8 1.3770(19) . ?
N1 C7 1.4521(18) . ?
N3 N4 1.3462(17) . ?
N3 C16 1.3550(18) . ?
N3 C25 1.4506(19) . ?
N4 C17 1.3379(18) . ?
C1 C2 1.381(2) . ?
C1 C6 1.388(2) . ?
C1 H1 0.9300 . ?
C2 C3 1.384(2) . ?
C2 C7 1.509(2) . ?
C3 C4 1.382(2) . ?
C3 H3 0.9300 . ?
C4 C5 1.367(3) . ?
C4 H4 0.9300 . ?
C5 C6 1.369(3) . ?
C5 H5 0.9300 . ?
C6 H6 0.9300 . ?
C7 H7A 0.9700 . ?
C7 H7B 0.9700 . ?
C8 C11 1.391(2) . ?
C8 C9 1.4075(19) . ?
C9 C14 1.395(2) . ?
C9 C32 1.4386(19) . ?
C10 C32 1.3711(19) . ?
C11 C12 1.375(3) . ?
C11 H11 0.9300 . ?
C12 C13 1.390(3) . ?
C12 H12 0.9300 . ?
C13 C14 1.380(2) . ?
C13 H13 0.9300 . ?
C14 H14 0.9300 . ?
C15 C16 1.3858(19) . ?
C15 C17 1.4183(19) . ?
C15 C32 1.4690(19) . ?
C16 C19 1.4772(19) . ?
C17 C26 1.477(2) . ?
C18 H18A 0.9600 . ?
C18 H18B 0.9600 . ?
C18 H18C 0.9600 . ?
C19 C20 1.382(2) . ?
C19 C24 1.388(2) . ?
C20 C21 1.390(3) . ?
C20 H20 0.9300 . ?
C21 C22 1.362(3) . ?
C21 H21 0.9300 . ?
C22 C23 1.368(3) . ?
C22 H22 0.9300 . ?
C23 C24 1.380(2) . ?
C23 H23 0.9300 . ?
C24 H24 0.9300 . ?
C25 H25A 0.9600 . ?
C25 H25B 0.9600 . ?
C25 H25C 0.9600 . ?
C26 C27 1.380(2) . ?
C26 C31 1.389(2) . ?
C27 C28 1.383(2) . ?
C27 H27 0.9300 . ?
C28 C29 1.361(3) . ?
C28 H28 0.9300 . ?
C29 C30 1.376(3) . ?
C29 H29 0.9300 . ?
C30 C31 1.384(3) . ?
C30 H30 0.9300 . ?
C31 H31 0.9300 . ?

loop_
_geom_torsion_atom_site_label_1
_geom_torsion_atom_site_label_2
_geom_torsion_atom_site_label_3
_geom_torsion_atom_site_label_4
_geom_torsion
_geom_torsion_site_symmetry_1
_geom_torsion_site_symmetry_2
_geom_torsion_site_symmetry_3
_geom_torsion_site_symmetry_4
_geom_torsion_publ_flag
C16 N3 N4 C17 0.90(17) . . . . ?
C25 N3 N4 C17 177.37(15) . . . . ?
C6 C1 C2 C3 0.3(3) . . . . ?
C6 C1 C2 C7 -179.49(16) . . . . ?
C1 C2 C3 C4 -0.5(2) . . . . ?
C7 C2 C3 C4 179.35(15) . . . . ?
C2 C3 C4 C5 0.4(3) . . . . ?
C3 C4 C5 C6 -0.2(3) . . . . ?
C4 C5 C6 C1 0.0(3) . . . . ?
C2 C1 C6 C5 -0.1(3) . . . . ?
C10 N1 C7 C2 -78.64(18) . . . . ?
C8 N1 C7 C2 97.86(17) . . . . ?
C1 C2 C7 N1 -24.2(2) . . . . ?
C3 C2 C7 N1 155.97(14) . . . . ?
C10 N1 C8 C11 179.28(14) . . . . ?
C7 N1 C8 C11 2.3(2) . . . . ?
C10 N1 C8 C9 -0.28(15) . . . . ?
C7 N1 C8 C9 -177.26(12) . . . . ?
N1 C8 C9 C14 179.58(12) . . . . ?
C11 C8 C9 C14 0.0(2) . . . . ?
N1 C8 C9 C32 0.90(15) . . . . ?
C11 C8 C9 C32 -178.70(12) . . . . ?
C18 O2 C10 C32 35.2(3) . . . . ?
C18 O2 C10 N1 -145.47(16) . . . . ?
C8 N1 C10 O2 -179.97(12) . . . . ?
C7 N1 C10 O2 -2.9(2) . . . . ?
C8 N1 C10 C32 -0.49(16) . . . . ?
C7 N1 C10 C32 176.57(13) . . . . ?
N1 C8 C11 C12 -179.30(14) . . . . ?
C9 C8 C11 C12 0.2(2) . . . . ?
C8 C11 C12 C13 -0.1(2) . . . . ?
C11 C12 C13 C14 -0.2(3) . . . . ?
C12 C13 C14 C9 0.4(2) . . . . ?
C8 C9 C14 C13 -0.3(2) . . . . ?
C32 C9 C14 C13 178.00(14) . . . . ?
N4 N3 C16 C15 -0.45(18) . . . . ?
C25 N3 C16 C15 -176.45(16) . . . . ?
N4 N3 C16 C19 -179.20(13) . . . . ?
C25 N3 C16 C19 4.8(3) . . . . ?
C17 C15 C16 N3 -0.17(16) . . . . ?
C32 C15 C16 N3 -178.16(14) . . . . ?
C17 C15 C16 C19 178.43(15) . . . . ?
C32 C15 C16 C19 0.4(3) . . . . ?
N3 N4 C17 C15 -1.00(17) . . . . ?
N3 N4 C17 C26 175.60(13) . . . . ?
C16 C15 C17 N4 0.74(17) . . . . ?
C32 C15 C17 N4 178.70(14) . . . . ?
C16 C15 C17 C26 -175.30(15) . . . . ?
C32 C15 C17 C26 2.7(3) . . . . ?
N3 C16 C19 C20 -121.82(17) . . . . ?
C15 C16 C19 C20 59.8(2) . . . . ?
N3 C16 C19 C24 58.8(2) . . . . ?
C15 C16 C19 C24 -119.57(19) . . . . ?
C24 C19 C20 C21 0.2(3) . . . . ?
C16 C19 C20 C21 -179.15(16) . . . . ?
C19 C20 C21 C22 -0.7(3) . . . . ?
C20 C21 C22 C23 0.5(3) . . . . ?
C21 C22 C23 C24 0.1(3) . . . . ?
C22 C23 C24 C19 -0.6(3) . . . . ?
C20 C19 C24 C23 0.4(3) . . . . ?
C16 C19 C24 C23 179.77(16) . . . . ?
N4 C17 C26 C27 -139.66(16) . . . . ?
C15 C17 C26 C27 36.1(2) . . . . ?
N4 C17 C26 C31 37.2(2) . . . . ?
C15 C17 C26 C31 -146.98(18) . . . . ?
C31 C26 C27 C28 -0.9(3) . . . . ?
C17 C26 C27 C28 175.97(16) . . . . ?
C26 C27 C28 C29 -0.6(3) . . . . ?
C27 C28 C29 C30 1.3(3) . . . . ?
C28 C29 C30 C31 -0.5(4) . . . . ?
C29 C30 C31 C26 -1.1(3) . . . . ?
C27 C26 C31 C30 1.8(3) . . . . ?
C17 C26 C31 C30 -175.18(19) . . . . ?
O2 C10 C32 C9 -179.63(16) . . . . ?
N1 C10 C32 C9 1.02(15) . . . . ?
O2 C10 C32 C15 5.8(3) . . . . ?
N1 C10 C32 C15 -173.54(13) . . . . ?
C14 C9 C32 C10 -179.56(15) . . . . ?
C8 C9 C32 C10 -1.16(14) . . . . ?
C14 C9 C32 C15 -4.8(2) . . . . ?
C8 C9 C32 C15 173.57(13) . . . . ?
C16 C15 C32 C10 -129.41(17) . . . . ?
C17 C15 C32 C10 53.1(2) . . . . ?
C16 C15 C32 C9 57.1(2) . . . . ?
C17 C15 C32 C9 -120.39(17) . . . . ?
